data_7023198
loop_
_publ_author_name
'Savard, Didier'
'Leznoff, Daniel B.'

_publ_section_title
;
 Synthesis, structure and light scattering properties of
 tetraalkylammonium metal isothiocyanate salts.
;
_journal_issue 42
_journal_name_full 'Dalton transactions (Cambridge, England : 2003)'
_journal_page_first 14982
_journal_page_last 14991
_journal_paper_doi 10.1039/c3dt50974e
_journal_volume 42
_journal_year 2013
_chemical_formula_moiety 'C54 H108 Gd1 N9 S6'
_chemical_formula_sum 'C54 H108 Gd N9 S6'
_chemical_formula_weight 1233.16
_space_group_IT_number 2
_symmetry_cell_setting triclinic
_symmetry_space_group_name_Hall '-P 1'
_symmetry_space_group_name_H-M 'P -1'
_cell_angle_alpha 90.806(4)
_cell_angle_beta 91.127(4)
_cell_angle_gamma 96.777(4)
_cell_formula_units_Z 2
_cell_length_a 12.2313(8)
_cell_length_b 12.7903(8)
_cell_length_c 22.5105(14)
_cell_measurement_reflns_used 9951
_cell_measurement_temperature 150(2)
_cell_measurement_theta_max 25.54
_cell_measurement_theta_min 2.36
_cell_volume 3495.8(4)
_computing_cell_refinement 'USER DEFINED CELL REFINEMENT'
_computing_data_collection 'USER DEFINED DATA COLLECTION'
_computing_data_reduction 'USER DEFINED DATA REDUCTION'
_computing_molecular_graphics 'CAMERON (Watkin et al., 1996)'
_computing_publication_material 'CRYSTALS (Betteridge et al., 2003)'
_computing_structure_refinement 'CRYSTALS (Betteridge et al., 2003)'
_computing_structure_solution 'SIR92 (Altomare et al., 1994)'
_diffrn_ambient_temperature 150
_diffrn_measured_fraction_theta_full 0.975
_diffrn_measured_fraction_theta_max 0.965
_diffrn_measurement_device Serial
_diffrn_measurement_device_type Unknown
_diffrn_measurement_method \w/2\q
_diffrn_radiation_monochromator graphite
_diffrn_radiation_type 'Mo K\a'
_diffrn_radiation_wavelength 0.71073
_diffrn_reflns_av_R_equivalents 0.077
_diffrn_reflns_limit_h_max 15
_diffrn_reflns_limit_h_min -15
_diffrn_reflns_limit_k_max 16
_diffrn_reflns_limit_k_min -16
_diffrn_reflns_limit_l_max 28
_diffrn_reflns_limit_l_min -28
_diffrn_reflns_number 50214
_diffrn_reflns_theta_full 25.032
_diffrn_reflns_theta_max 26.916
_diffrn_reflns_theta_min 1.604
_diffrn_standards_number 0
_exptl_absorpt_coefficient_mu 1.165
_exptl_absorpt_correction_T_max 0.7454
_exptl_absorpt_correction_T_min 0.6305
_exptl_absorpt_correction_type multi-scan
_exptl_absorpt_process_details 'SADABS (Siemens, 1996)'
_exptl_crystal_colour Yellow
_exptl_crystal_density_diffrn 1.171
_exptl_crystal_density_method 'not measured'
_exptl_crystal_description Block
_exptl_crystal_F_000 1310
_exptl_crystal_size_max 0.23
_exptl_crystal_size_mid 0.16
_exptl_crystal_size_min 0.16
_refine_diff_density_max 1.12
_refine_diff_density_min -1.14
_refine_ls_goodness_of_fit_ref 0.9786
_refine_ls_hydrogen_treatment constr
_refine_ls_matrix_type full
_refine_ls_number_parameters 632
_refine_ls_number_reflns 10563
_refine_ls_number_restraints 0
_refine_ls_R_factor_all 0.0832
_refine_ls_R_factor_gt 0.0520
_refine_ls_shift/su_max 0.0014223
_refine_ls_shift/su_mean 0.0000206
_refine_ls_structure_factor_coef F
_refine_ls_weighting_details
;
 Method, part 1, Chebychev polynomial, (Watkin, 1994, Prince, 1982) 
 [weight] = 1.0/[A~0~*T~0~(x)+A~1~*T~1~(x) ... +A~n-1~]*T~n-1~(x)] 
 where A~i~ are the Chebychev coefficients listed below and x= Fcalc/Fmax 
 Method = Robust Weighting (Prince, 1982) 
 W = [weight] * [1-(deltaF/6*sigmaF)^2^]^2^ 
 A~i~ are: 
 0.696 0.824 0.679 0.317 0.175 
;
_refine_ls_weighting_scheme calc
_refine_ls_wR_factor_all 0.0768
_refine_ls_wR_factor_gt 0.0504
_refine_ls_wR_factor_ref 0.0504
_reflns_limit_h_max 15
_reflns_limit_h_min -15
_reflns_limit_k_max 16
_reflns_limit_k_min -16
_reflns_limit_l_max 28
_reflns_limit_l_min 0
_reflns_number_gt 10563
_reflns_number_total 14635
_reflns_threshold_expression I>2.0\s(I)
_oxford_refine_ls_r_factor_ref 0.0520
_oxford_reflns_number_all 14635
_oxford_reflns_threshold_expression_ref I>2.0\s(I)
_cod_data_source_file c3dt50974e.txt
_cod_data_source_block C54H108GdN9S6
_cod_depositor_comments
;
The following automatic conversions were performed:

'_exptl_absorpt_correction_type' value 'Multi-scan' changed to
'multi-scan' according to
/home/saulius/struct/CIF-dictionaries/cif_core.dic dictionary named
'cif_core.dic' version 2.4.2 from 2011-04-26.

Automatic conversion script
Id: cif_fix_values 1891 2012-01-12 08:04:46Z andrius 
;
_cod_original_sg_symbol_H-M 'P -1 '
_cod_original_formula_sum 'C54 H108 Gd1 N9 S6'
_cod_database_code 7023198

loop_
_symmetry_equiv_pos_as_xyz
x,y,z
-x,-y,-z

loop_
_atom_site_label
_atom_site_type_symbol
_atom_site_fract_x
_atom_site_fract_y
_atom_site_fract_z
_atom_site_U_iso_or_equiv
_atom_site_occupancy
_atom_site_adp_type
_atom_site_refinement_flags_posn
Gd1 Gd 0.94397(2) 0.300491(18) 0.251952(10) 0.0281 1.0000 Uani .
S1 S 1.15582(12) 0.06954(10) 0.38729(6) 0.0441 1.0000 Uani .
S2 S 0.66393(14) -0.03371(11) 0.25572(7) 0.0514 1.0000 Uani .
S3 S 0.73560(13) 0.45032(12) 0.42537(6) 0.0478 1.0000 Uani .
S4 S 0.69433(13) 0.47887(15) 0.10802(8) 0.0651 1.0000 Uani .
S5 S 1.20702(14) 0.64510(13) 0.25653(8) 0.0619 1.0000 Uani .
S6 S 1.18101(12) 0.16659(12) 0.08595(6) 0.0445 1.0000 Uani .
N1 N 1.0488(4) 0.2055(3) 0.31857(19) 0.0451 1.0000 Uani .
N2 N 0.8118(4) 0.1466(3) 0.24797(19) 0.0430 1.0000 Uani .
N3 N 0.8498(4) 0.3640(3) 0.33505(19) 0.0416 1.0000 Uani .
N4 N 0.8240(4) 0.3817(4) 0.18851(19) 0.0411 1.0000 Uani .
N5 N 1.0759(4) 0.4524(3) 0.25988(19) 0.0422 1.0000 Uani .
N6 N 1.0447(4) 0.2352(3) 0.17200(19) 0.0419 1.0000 Uani .
N7 N 1.0630(3) -0.2411(3) 0.46477(15) 0.0274 1.0000 Uani .
N8 N 0.4688(3) 0.3266(3) 0.24538(17) 0.0321 1.0000 Uani .
N9 N 0.8924(3) 0.8568(3) 0.10939(16) 0.0304 1.0000 Uani .
C1 C 1.0943(4) 0.1481(3) 0.3469(2) 0.0339 1.0000 Uani .
C2 C 0.7503(4) 0.0716(4) 0.25137(19) 0.0332 1.0000 Uani .
C3 C 0.8019(4) 0.4003(4) 0.3729(2) 0.0334 1.0000 Uani .
C4 C 0.7703(4) 0.4233(4) 0.1547(2) 0.0412 1.0000 Uani .
C5 C 1.1312(4) 0.5331(4) 0.2584(2) 0.0365 1.0000 Uani .
C6 C 1.1010(4) 0.2068(4) 0.1359(2) 0.0314 1.0000 Uani .
C7 C 1.1726(4) -0.2728(3) 0.4437(2) 0.0297 1.0000 Uani .
C8 C 1.2461(4) -0.1884(4) 0.4122(2) 0.0344 1.0000 Uani .
C9 C 1.3550(4) -0.2295(4) 0.3974(2) 0.0347 1.0000 Uani .
C10 C 1.4360(5) -0.1473(5) 0.3689(3) 0.0570 1.0000 Uani .
C11 C 1.0799(4) -0.1413(3) 0.50308(18) 0.0286 1.0000 Uani .
C12 C 1.1530(5) -0.1455(4) 0.5574(2) 0.0374 1.0000 Uani .
C13 C 1.1743(5) -0.0377(4) 0.5894(2) 0.0427 1.0000 Uani .
C14 C 1.2429(5) 0.0468(4) 0.5548(2) 0.0454 1.0000 Uani .
C15 C 1.0097(4) -0.3333(3) 0.49990(18) 0.0276 1.0000 Uani .
C16 C 0.8983(4) -0.3250(3) 0.5249(2) 0.0321 1.0000 Uani .
C17 C 0.8667(4) -0.4183(4) 0.5650(2) 0.0348 1.0000 Uani .
C18 C 0.7561(5) -0.4155(5) 0.5937(3) 0.0598 1.0000 Uani .
C19 C 0.9899(4) -0.2182(3) 0.41213(18) 0.0277 1.0000 Uani .
C20 C 0.9640(4) -0.3059(3) 0.36667(19) 0.0313 1.0000 Uani .
C21 C 0.8785(4) -0.2763(4) 0.3211(2) 0.0318 1.0000 Uani .
C22 C 0.8596(4) -0.3571(4) 0.2708(2) 0.0379 1.0000 Uani .
C23 C 0.5356(4) 0.2640(4) 0.2052(2) 0.0331 1.0000 Uani .
C24 C 0.4760(4) 0.1615(4) 0.1801(2) 0.0378 1.0000 Uani .
C25 C 0.5427(5) 0.1206(4) 0.1301(2) 0.0432 1.0000 Uani .
C26 C 0.4844(6) 0.0200(5) 0.1014(3) 0.0613 1.0000 Uani .
C27 C 0.3686(4) 0.3579(4) 0.2105(2) 0.0414 1.0000 Uani .
C28 C 0.3948(5) 0.4061(6) 0.1497(3) 0.0696 1.0000 Uani .
C29 C 0.3022(5) 0.4556(5) 0.1225(3) 0.0550 1.0000 Uani .
C30 C 0.3238(7) 0.4898(7) 0.0603(4) 0.0916 1.0000 Uani .
C31 C 0.5438(4) 0.4243(3) 0.2653(2) 0.0337 1.0000 Uani .
C32 C 0.4945(4) 0.4962(4) 0.3096(2) 0.0393 1.0000 Uani .
C33 C 0.5649(5) 0.6034(4) 0.3142(2) 0.0426 1.0000 Uani .
C34 C 0.5583(5) 0.6693(4) 0.2594(3) 0.0571 1.0000 Uani .
C35 C 0.4266(4) 0.2623(4) 0.2974(2) 0.0394 1.0000 Uani .
C36 C 0.5128(5) 0.2246(4) 0.3370(2) 0.0492 1.0000 Uani .
C37 C 0.4567(7) 0.1714(6) 0.3915(3) 0.0797 1.0000 Uani .
C38 C 0.5332(8) 0.1413(8) 0.4340(5) 0.1088 1.0000 Uani .
C39 C 0.9530(4) 0.7793(4) 0.07451(19) 0.0346 1.0000 Uani .
C40 C 0.9607(4) 0.6746(4) 0.1029(2) 0.0395 1.0000 Uani .
C41 C 1.0319(5) 0.6088(4) 0.0669(3) 0.0498 1.0000 Uani .
C42 C 1.0290(5) 0.4979(5) 0.0882(3) 0.0543 1.0000 Uani .
C43 C 0.7726(4) 0.8114(4) 0.11952(19) 0.0317 1.0000 Uani .
C44 C 0.7001(4) 0.7954(4) 0.0642(2) 0.0406 1.0000 Uani .
C45 C 0.5841(4) 0.7510(4) 0.0799(3) 0.0451 1.0000 Uani .
C46 C 0.5055(5) 0.7459(5) 0.0272(3) 0.0610 1.0000 Uani .
C47 C 0.9463(4) 0.8786(4) 0.17067(18) 0.0322 1.0000 Uani .
C48 C 1.0687(4) 0.9102(4) 0.1715(2) 0.0390 1.0000 Uani .
C49 C 1.1133(4) 0.9388(4) 0.2342(2) 0.0437 1.0000 Uani .
C50 C 1.2360(5) 0.9709(6) 0.2350(3) 0.0631 1.0000 Uani .
C51 C 0.8993(4) 0.9570(4) 0.07364(19) 0.0332 1.0000 Uani .
C52 C 0.8389(5) 1.0441(4) 0.0986(2) 0.0408 1.0000 Uani .
C53 C 0.8411(5) 1.1379(4) 0.0566(2) 0.0445 1.0000 Uani .
C54 C 0.7714(5) 1.1154(5) 0.0011(3) 0.0525 1.0000 Uani .
H71 H 1.2125 -0.2910 0.4779 0.0350(15) 1.0000 Uiso R
H72 H 1.1586 -0.3325 0.4179 0.0350(15) 1.0000 Uiso R
H81 H 1.2093 -0.1705 0.3769 0.0374(15) 1.0000 Uiso R
H82 H 1.2615 -0.1276 0.4370 0.0374(15) 1.0000 Uiso R
H91 H 1.3388 -0.2865 0.3699 0.0412(15) 1.0000 Uiso R
H92 H 1.3867 -0.2540 0.4327 0.0412(15) 1.0000 Uiso R
H101 H 1.4531 -0.0901 0.3962 0.0700(15) 1.0000 Uiso R
H102 H 1.4052 -0.1226 0.3334 0.0700(15) 1.0000 Uiso R
H103 H 1.5012 -0.1775 0.3600 0.0700(15) 1.0000 Uiso R
H111 H 1.0102 -0.1272 0.5170 0.0340(15) 1.0000 Uiso R
H112 H 1.1099 -0.0849 0.4791 0.0340(15) 1.0000 Uiso R
H121 H 1.1211 -0.1972 0.5838 0.0404(15) 1.0000 Uiso R
H122 H 1.2218 -0.1641 0.5446 0.0404(15) 1.0000 Uiso R
H131 H 1.2113 -0.0460 0.6263 0.0491(15) 1.0000 Uiso R
H132 H 1.1046 -0.0148 0.5966 0.0491(15) 1.0000 Uiso R
H141 H 1.2516 0.1112 0.5768 0.0486(15) 1.0000 Uiso R
H142 H 1.3132 0.0251 0.5477 0.0486(15) 1.0000 Uiso R
H143 H 1.2065 0.0563 0.5180 0.0486(15) 1.0000 Uiso R
H151 H 1.0583 -0.3428 0.5323 0.0310(15) 1.0000 Uiso R
H152 H 1.0030 -0.3939 0.4746 0.0310(15) 1.0000 Uiso R
H161 H 0.9006 -0.2615 0.5475 0.0332(15) 1.0000 Uiso R
H162 H 0.8455 -0.3248 0.4934 0.0332(15) 1.0000 Uiso R
H171 H 0.8645 -0.4810 0.5416 0.0376(15) 1.0000 Uiso R
H172 H 0.9213 -0.4184 0.5956 0.0376(15) 1.0000 Uiso R
H181 H 0.7576 -0.3533 0.6174 0.0841(15) 1.0000 Uiso R
H182 H 0.7007 -0.4159 0.5634 0.0841(15) 1.0000 Uiso R
H183 H 0.7404 -0.4754 0.6178 0.0841(15) 1.0000 Uiso R
H191 H 1.0262 -0.1590 0.3924 0.0303(15) 1.0000 Uiso R
H192 H 0.9217 -0.2012 0.4267 0.0303(15) 1.0000 Uiso R
H201 H 1.0297 -0.3172 0.3469 0.0369(15) 1.0000 Uiso R
H202 H 0.9358 -0.3685 0.3862 0.0369(15) 1.0000 Uiso R
H211 H 0.8108 -0.2721 0.3405 0.0349(15) 1.0000 Uiso R
H212 H 0.9038 -0.2097 0.3050 0.0349(15) 1.0000 Uiso R
H221 H 0.8341 -0.4237 0.2867 0.0408(15) 1.0000 Uiso R
H222 H 0.8064 -0.3372 0.2432 0.0408(15) 1.0000 Uiso R
H223 H 0.9271 -0.3613 0.2513 0.0408(15) 1.0000 Uiso R
H231 H 0.5995 0.2486 0.2265 0.0377(15) 1.0000 Uiso R
H232 H 0.5568 0.3070 0.1724 0.0377(15) 1.0000 Uiso R
H241 H 0.4050 0.1724 0.1653 0.0437(15) 1.0000 Uiso R
H242 H 0.4688 0.1110 0.2107 0.0437(15) 1.0000 Uiso R
H251 H 0.5515 0.1724 0.1002 0.0471(15) 1.0000 Uiso R
H252 H 0.6130 0.1085 0.1454 0.0471(15) 1.0000 Uiso R
H261 H 0.5272 -0.0034 0.0702 0.0719(15) 1.0000 Uiso R
H262 H 0.4756 -0.0320 0.1311 0.0719(15) 1.0000 Uiso R
H263 H 0.4141 0.0319 0.0860 0.0719(15) 1.0000 Uiso R
H271 H 0.3347 0.4067 0.2340 0.0458(15) 1.0000 Uiso R
H272 H 0.3187 0.2958 0.2040 0.0458(15) 1.0000 Uiso R
H281 H 0.4564 0.4584 0.1548 0.0932(15) 1.0000 Uiso R
H282 H 0.4129 0.3527 0.1231 0.0932(15) 1.0000 Uiso R
H291 H 0.2913 0.5158 0.1458 0.0636(15) 1.0000 Uiso R
H292 H 0.2376 0.4065 0.1228 0.0636(15) 1.0000 Uiso R
H301 H 0.2626 0.5211 0.0451 0.1094(15) 1.0000 Uiso R
H302 H 0.3880 0.5393 0.0595 0.1094(15) 1.0000 Uiso R
H303 H 0.3343 0.4300 0.0365 0.1094(15) 1.0000 Uiso R
H311 H 0.5634 0.4643 0.2310 0.0383(15) 1.0000 Uiso R
H312 H 0.6081 0.4024 0.2832 0.0383(15) 1.0000 Uiso R
H321 H 0.4222 0.5061 0.2964 0.0448(15) 1.0000 Uiso R
H322 H 0.4913 0.4642 0.3475 0.0448(15) 1.0000 Uiso R
H331 H 0.5394 0.6419 0.3465 0.0482(15) 1.0000 Uiso R
H332 H 0.6389 0.5913 0.3220 0.0482(15) 1.0000 Uiso R
H341 H 0.6040 0.7341 0.2657 0.0710(15) 1.0000 Uiso R
H342 H 0.5844 0.6323 0.2267 0.0710(15) 1.0000 Uiso R
H343 H 0.4849 0.6829 0.2511 0.0710(15) 1.0000 Uiso R
H351 H 0.3847 0.3044 0.3209 0.0426(15) 1.0000 Uiso R
H352 H 0.3803 0.2026 0.2822 0.0426(15) 1.0000 Uiso R
H361 H 0.5641 0.2821 0.3504 0.0575(15) 1.0000 Uiso R
H362 H 0.5504 0.1752 0.3161 0.0575(15) 1.0000 Uiso R
H371 H 0.4138 0.2189 0.4104 0.0941(15) 1.0000 Uiso R
H372 H 0.4103 0.1100 0.3787 0.0941(15) 1.0000 Uiso R
H381 H 0.5014 0.1082 0.4681 0.1298(15) 1.0000 Uiso R
H382 H 0.5758 0.0946 0.4142 0.1298(15) 1.0000 Uiso R
H383 H 0.5792 0.2035 0.4458 0.1298(15) 1.0000 Uiso R
H391 H 0.9177 0.7671 0.0367 0.0391(15) 1.0000 Uiso R
H392 H 1.0264 0.8110 0.0696 0.0391(15) 1.0000 Uiso R
H401 H 0.9928 0.6849 0.1417 0.0422(15) 1.0000 Uiso R
H402 H 0.8884 0.6389 0.1056 0.0422(15) 1.0000 Uiso R
H411 H 1.0036 0.6055 0.0272 0.0561(15) 1.0000 Uiso R
H412 H 1.1056 0.6422 0.0675 0.0561(15) 1.0000 Uiso R
H421 H 1.0577 0.5002 0.1277 0.0645(15) 1.0000 Uiso R
H422 H 0.9557 0.4635 0.0874 0.0645(15) 1.0000 Uiso R
H423 H 1.0733 0.4602 0.0634 0.0645(15) 1.0000 Uiso R
H431 H 0.7403 0.8584 0.1451 0.0347(15) 1.0000 Uiso R
H432 H 0.7724 0.7451 0.1380 0.0347(15) 1.0000 Uiso R
H441 H 0.6990 0.8609 0.0450 0.0483(15) 1.0000 Uiso R
H442 H 0.7300 0.7473 0.0383 0.0483(15) 1.0000 Uiso R
H451 H 0.5845 0.6819 0.0948 0.0502(15) 1.0000 Uiso R
H452 H 0.5580 0.7949 0.1096 0.0502(15) 1.0000 Uiso R
H461 H 0.4330 0.7184 0.0376 0.0726(15) 1.0000 Uiso R
H462 H 0.5049 0.8149 0.0122 0.0726(15) 1.0000 Uiso R
H463 H 0.5314 0.7019 -0.0025 0.0726(15) 1.0000 Uiso R
H471 H 0.9329 0.8157 0.1927 0.0363(15) 1.0000 Uiso R
H472 H 0.9126 0.9330 0.1897 0.0363(15) 1.0000 Uiso R
H481 H 1.1040 0.8538 0.1558 0.0444(15) 1.0000 Uiso R
H482 H 1.0836 0.9701 0.1472 0.0444(15) 1.0000 Uiso R
H491 H 1.0986 0.8788 0.2585 0.0508(15) 1.0000 Uiso R
H492 H 1.0779 0.9950 0.2498 0.0508(15) 1.0000 Uiso R
H501 H 1.2718 0.9148 0.2195 0.0727(15) 1.0000 Uiso R
H502 H 1.2510 1.0310 0.2109 0.0727(15) 1.0000 Uiso R
H503 H 1.2623 0.9875 0.2744 0.0727(15) 1.0000 Uiso R
H511 H 0.9747 0.9842 0.0707 0.0371(15) 1.0000 Uiso R
H512 H 0.8694 0.9388 0.0351 0.0371(15) 1.0000 Uiso R
H521 H 0.8716 1.0671 0.1359 0.0476(15) 1.0000 Uiso R
H522 H 0.7641 1.0170 0.1039 0.0476(15) 1.0000 Uiso R
H531 H 0.8160 1.1958 0.0770 0.0488(15) 1.0000 Uiso R
H532 H 0.9154 1.1562 0.0455 0.0488(15) 1.0000 Uiso R
H541 H 0.6967 1.0976 0.0117 0.0616(15) 1.0000 Uiso R
H542 H 0.7961 1.0579 -0.0198 0.0616(15) 1.0000 Uiso R
H543 H 0.7771 1.1755 -0.0235 0.0616(15) 1.0000 Uiso R

loop_
_atom_site_aniso_label
_atom_site_aniso_U_11
_atom_site_aniso_U_22
_atom_site_aniso_U_33
_atom_site_aniso_U_23
_atom_site_aniso_U_13
_atom_site_aniso_U_12
Gd1 0.03193(12) 0.02621(11) 0.02629(11) 0.00170(7) -0.00022(8) 0.00415(8)
S1 0.0570(9) 0.0398(7) 0.0390(7) 0.0067(5) -0.0028(6) 0.0195(6)
S2 0.0610(10) 0.0401(7) 0.0480(8) 0.0016(6) 0.0009(7) -0.0149(6)
S3 0.0572(9) 0.0558(8) 0.0343(6) -0.0056(6) 0.0012(6) 0.0231(7)
S4 0.0361(8) 0.0840(12) 0.0748(11) 0.0457(9) -0.0100(7) 0.0022(8)
S5 0.0521(9) 0.0487(8) 0.0796(11) -0.0208(8) 0.0181(8) -0.0161(7)
S6 0.0389(7) 0.0579(8) 0.0358(6) -0.0083(6) 0.0061(5) 0.0022(6)
N1 0.059(3) 0.038(2) 0.040(2) 0.0049(19) -0.005(2) 0.014(2)
N2 0.052(3) 0.036(2) 0.039(2) 0.0023(18) 0.006(2) -0.008(2)
N3 0.048(3) 0.038(2) 0.041(2) 0.0038(19) 0.008(2) 0.011(2)
N4 0.035(2) 0.051(3) 0.039(2) 0.0144(19) -0.0074(18) 0.0077(19)
N5 0.047(3) 0.033(2) 0.044(2) -0.0034(18) -0.006(2) 0.000(2)
N6 0.045(3) 0.042(2) 0.040(2) -0.0044(19) 0.007(2) 0.006(2)
N7 0.033(2) 0.0252(17) 0.0258(17) 0.0022(14) 0.0025(15) 0.0099(15)
N8 0.022(2) 0.032(2) 0.042(2) -0.0064(16) 0.0031(16) -0.0005(15)
N9 0.030(2) 0.035(2) 0.0244(17) -0.0022(15) 0.0020(15) -0.0024(16)
C1 0.046(3) 0.024(2) 0.033(2) 0.0012(18) 0.001(2) 0.005(2)
C2 0.039(3) 0.035(2) 0.026(2) -0.0009(18) 0.0010(19) 0.005(2)
C3 0.038(3) 0.034(2) 0.029(2) 0.0031(18) -0.008(2) 0.008(2)
C4 0.037(3) 0.041(3) 0.043(3) 0.005(2) 0.003(2) -0.006(2)
C5 0.032(3) 0.039(3) 0.040(3) -0.005(2) 0.004(2) 0.011(2)
C6 0.029(2) 0.034(2) 0.029(2) -0.0016(18) -0.0043(19) -0.0008(19)
C7 0.031(2) 0.027(2) 0.033(2) -0.0012(17) 0.0030(18) 0.0082(18)
C8 0.031(3) 0.030(2) 0.043(3) 0.0052(19) 0.009(2) 0.0043(19)
C9 0.032(3) 0.035(2) 0.038(2) 0.0010(19) 0.0061(19) 0.0038(19)
C10 0.042(3) 0.044(3) 0.086(4) 0.007(3) 0.028(3) 0.003(3)
C11 0.040(3) 0.0217(19) 0.025(2) 0.0016(16) 0.0014(18) 0.0084(18)
C12 0.049(3) 0.034(2) 0.029(2) 0.0016(18) -0.005(2) 0.006(2)
C13 0.049(3) 0.046(3) 0.032(2) -0.003(2) -0.005(2) 0.003(2)
C14 0.050(3) 0.040(3) 0.045(3) -0.003(2) -0.006(2) 0.002(2)
C15 0.034(2) 0.024(2) 0.026(2) 0.0049(16) 0.0031(17) 0.0075(17)
C16 0.032(3) 0.024(2) 0.040(2) -0.0040(18) 0.0052(19) 0.0034(18)
C17 0.033(3) 0.037(2) 0.036(2) 0.0030(19) 0.0066(19) 0.006(2)
C18 0.055(4) 0.054(3) 0.073(4) 0.006(3) 0.034(3) 0.008(3)
C19 0.031(2) 0.026(2) 0.027(2) 0.0051(16) -0.0011(17) 0.0079(18)
C20 0.036(3) 0.029(2) 0.029(2) -0.0012(17) -0.0040(18) 0.0044(19)
C21 0.032(2) 0.031(2) 0.033(2) 0.0027(18) -0.0033(18) 0.0044(19)
C22 0.039(3) 0.043(3) 0.031(2) 0.001(2) -0.002(2) 0.005(2)
C23 0.021(2) 0.040(2) 0.039(2) -0.0061(19) 0.0016(18) 0.0071(19)
C24 0.035(3) 0.036(3) 0.042(3) -0.011(2) 0.003(2) 0.005(2)
C25 0.041(3) 0.047(3) 0.043(3) -0.007(2) -0.004(2) 0.010(2)
C26 0.065(4) 0.055(4) 0.063(4) -0.025(3) 0.006(3) 0.006(3)
C27 0.021(2) 0.047(3) 0.056(3) -0.007(2) -0.003(2) 0.007(2)
C28 0.035(3) 0.087(5) 0.087(5) 0.025(4) -0.006(3) 0.005(3)
C29 0.042(3) 0.054(3) 0.069(4) 0.000(3) 0.000(3) 0.008(3)
C30 0.083(6) 0.102(6) 0.090(6) 0.044(5) 0.008(5) 0.008(5)
C31 0.027(2) 0.029(2) 0.045(3) 0.0007(19) 0.0005(19) 0.0007(18)
C32 0.032(3) 0.038(3) 0.048(3) -0.008(2) 0.006(2) 0.001(2)
C33 0.040(3) 0.031(2) 0.055(3) -0.010(2) 0.000(2) 0.000(2)
C34 0.056(4) 0.036(3) 0.080(4) 0.008(3) -0.002(3) 0.005(3)
C35 0.032(3) 0.039(3) 0.044(3) -0.010(2) 0.012(2) -0.007(2)
C36 0.059(4) 0.043(3) 0.041(3) -0.001(2) 0.002(2) -0.015(3)
C37 0.098(6) 0.068(4) 0.066(4) 0.024(4) 0.004(4) -0.024(4)
C38 0.103(7) 0.109(7) 0.110(7) 0.039(6) -0.016(6) -0.007(6)
C39 0.030(2) 0.047(3) 0.025(2) -0.0064(19) 0.0066(18) -0.001(2)
C40 0.039(3) 0.045(3) 0.034(2) -0.002(2) 0.003(2) 0.003(2)
C41 0.055(4) 0.052(3) 0.044(3) 0.001(2) 0.010(3) 0.012(3)
C42 0.055(4) 0.062(4) 0.047(3) 0.002(3) 0.006(3) 0.012(3)
C43 0.022(2) 0.044(3) 0.028(2) 0.0020(18) 0.0060(17) -0.0025(19)
C44 0.034(3) 0.048(3) 0.038(3) -0.002(2) -0.005(2) -0.002(2)
C45 0.034(3) 0.042(3) 0.059(3) 0.009(2) -0.002(2) 0.005(2)
C46 0.043(3) 0.054(4) 0.085(5) 0.004(3) -0.020(3) 0.003(3)
C47 0.034(3) 0.038(2) 0.023(2) -0.0006(17) 0.0006(18) 0.000(2)
C48 0.038(3) 0.046(3) 0.031(2) -0.002(2) -0.001(2) -0.006(2)
C49 0.041(3) 0.051(3) 0.036(3) -0.009(2) -0.010(2) -0.004(2)
C50 0.053(4) 0.086(5) 0.043(3) 0.001(3) -0.012(3) -0.018(3)
C51 0.028(2) 0.044(3) 0.027(2) 0.0022(19) 0.0013(17) 0.001(2)
C52 0.047(3) 0.040(3) 0.034(2) -0.001(2) 0.002(2) -0.001(2)
C53 0.038(3) 0.045(3) 0.048(3) 0.003(2) 0.000(2) -0.005(2)
C54 0.045(3) 0.061(4) 0.053(3) 0.005(3) -0.001(3) 0.007(3)

loop_
_geom_angle_atom_site_label_1
_geom_angle_atom_site_label_2
_geom_angle_atom_site_label_3
_geom_angle
_geom_angle_publ_flag
N1 Gd1 N2 86.61(16) yes
N1 Gd1 N3 89.46(16) yes
N2 Gd1 N3 89.06(15) yes
N1 Gd1 N4 173.96(16) yes
N2 Gd1 N4 87.70(16) yes
N3 Gd1 N4 88.42(15) yes
N1 Gd1 N5 91.77(16) yes
N2 Gd1 N5 177.81(16) yes
N3 Gd1 N5 89.46(15) yes
N4 Gd1 N5 93.87(15) yes
N1 Gd1 N6 88.06(15) yes
N2 Gd1 N6 91.67(15) yes
N3 Gd1 N6 177.37(17) yes
N4 Gd1 N6 94.13(16) yes
N5 Gd1 N6 89.74(15) yes
Gd1 N1 C1 171.3(4) yes
Gd1 N2 C2 173.9(4) yes
Gd1 N3 C3 175.3(4) yes
Gd1 N4 C4 175.6(4) yes
Gd1 N5 C5 170.7(4) yes
Gd1 N6 C6 174.5(4) yes
C7 N7 C11 111.4(3) yes
C7 N7 C15 106.1(3) yes
C11 N7 C15 110.9(3) yes
C7 N7 C19 110.8(3) yes
C11 N7 C19 106.8(3) yes
C15 N7 C19 111.0(3) yes
C23 N8 C27 109.5(4) yes
C23 N8 C31 106.7(3) yes
C27 N8 C31 110.1(4) yes
C23 N8 C35 111.0(4) yes
C27 N8 C35 107.8(4) yes
C31 N8 C35 111.7(4) yes
C39 N9 C43 111.1(3) yes
C39 N9 C47 110.3(4) yes
C43 N9 C47 106.7(3) yes
C39 N9 C51 106.6(3) yes
C43 N9 C51 111.6(4) yes
C47 N9 C51 110.6(3) yes
S1 C1 N1 178.7(5) yes
S2 C2 N2 179.7(4) yes
S3 C3 N3 179.9(4) yes
S4 C4 N4 178.9(5) yes
S5 C5 N5 179.7(5) yes
S6 C6 N6 179.2(5) yes
N7 C7 C8 115.7(3) yes
N7 C7 H71 107.3 no
C8 C7 H71 106.9 no
N7 C7 H72 109.0 no
C8 C7 H72 108.4 no
H71 C7 H72 109.5 no
C7 C8 C9 109.5(4) yes
C7 C8 H81 108.7 no
C9 C8 H81 110.4 no
C7 C8 H82 110.2 no
C9 C8 H82 108.4 no
H81 C8 H82 109.5 no
C8 C9 C10 112.8(4) yes
C8 C9 H91 107.4 no
C10 C9 H91 107.9 no
C8 C9 H92 109.2 no
C10 C9 H92 110.0 no
H91 C9 H92 109.5 no
C9 C10 H101 108.6 no
C9 C10 H102 110.6 no
H101 C10 H102 109.5 no
C9 C10 H103 109.2 no
H101 C10 H103 109.5 no
H102 C10 H103 109.5 no
N7 C11 C12 115.8(3) yes
N7 C11 H111 108.3 no
C12 C11 H111 106.2 no
N7 C11 H112 108.4 no
C12 C11 H112 108.6 no
H111 C11 H112 109.5 no
C11 C12 C13 111.6(4) yes
C11 C12 H121 110.0 no
C13 C12 H121 110.3 no
C11 C12 H122 107.5 no
C13 C12 H122 107.9 no
H121 C12 H122 109.5 no
C12 C13 C14 114.6(4) yes
C12 C13 H131 108.9 no
C14 C13 H131 108.1 no
C12 C13 H132 107.2 no
C14 C13 H132 108.5 no
H131 C13 H132 109.5 no
C13 C14 H141 110.0 no
C13 C14 H142 109.4 no
H141 C14 H142 109.5 no
C13 C14 H143 109.0 no
H141 C14 H143 109.5 no
H142 C14 H143 109.5 no
N7 C15 C16 117.8(3) yes
N7 C15 H151 106.9 no
C16 C15 H151 107.5 no
N7 C15 H152 107.7 no
C16 C15 H152 107.3 no
H151 C15 H152 109.5 no
C15 C16 C17 109.3(4) yes
C15 C16 H161 109.3 no
C17 C16 H161 109.1 no
C15 C16 H162 109.7 no
C17 C16 H162 109.8 no
H161 C16 H162 109.5 no
C16 C17 C18 113.3(4) yes
C16 C17 H171 108.1 no
C18 C17 H171 108.8 no
C16 C17 H172 108.8 no
C18 C17 H172 108.4 no
H171 C17 H172 109.5 no
C17 C18 H181 109.6 no
C17 C18 H182 109.1 no
H181 C18 H182 109.5 no
C17 C18 H183 109.7 no
H181 C18 H183 109.5 no
H182 C18 H183 109.5 no
N7 C19 C20 116.3(3) yes
N7 C19 H191 107.4 no
C20 C19 H191 107.8 no
N7 C19 H192 108.5 no
C20 C19 H192 107.2 no
H191 C19 H192 109.5 no
C19 C20 C21 110.0(4) yes
C19 C20 H201 109.0 no
C21 C20 H201 109.4 no
C19 C20 H202 109.3 no
C21 C20 H202 109.6 no
H201 C20 H202 109.5 no
C20 C21 C22 111.6(4) yes
C20 C21 H211 108.9 no
C22 C21 H211 108.9 no
C20 C21 H212 109.0 no
C22 C21 H212 108.9 no
H211 C21 H212 109.5 no
C21 C22 H221 109.1 no
C21 C22 H222 110.2 no
H221 C22 H222 109.5 no
C21 C22 H223 109.1 no
H221 C22 H223 109.5 no
H222 C22 H223 109.5 no
N8 C23 C24 115.7(4) yes
N8 C23 H231 108.9 no
C24 C23 H231 108.4 no
N8 C23 H232 107.3 no
C24 C23 H232 106.9 no
H231 C23 H232 109.5 no
C23 C24 C25 109.6(4) yes
C23 C24 H241 110.1 no
C25 C24 H241 109.7 no
C23 C24 H242 108.9 no
C25 C24 H242 109.0 no
H241 C24 H242 109.5 no
C24 C25 C26 111.9(5) yes
C24 C25 H251 108.4 no
C26 C25 H251 107.6 no
C24 C25 H252 109.2 no
C26 C25 H252 110.2 no
H251 C25 H252 109.5 no
C25 C26 H261 110.3 no
C25 C26 H262 107.8 no
H261 C26 H262 109.5 no
C25 C26 H263 110.4 no
H261 C26 H263 109.5 no
H262 C26 H263 109.5 no
N8 C27 C28 114.8(4) yes
N8 C27 H271 108.4 no
C28 C27 H271 108.9 no
N8 C27 H272 107.4 no
C28 C27 H272 107.7 no
H271 C27 H272 109.5 no
C27 C28 C29 113.6(5) yes
C27 C28 H281 107.9 no
C29 C28 H281 108.6 no
C27 C28 H282 109.1 no
C29 C28 H282 108.1 no
H281 C28 H282 109.5 no
C28 C29 C30 112.8(6) yes
C28 C29 H291 108.3 no
C30 C29 H291 108.3 no
C28 C29 H292 108.8 no
C30 C29 H292 109.1 no
H291 C29 H292 109.5 no
C29 C30 H301 109.5 no
C29 C30 H302 109.9 no
H301 C30 H302 109.5 no
C29 C30 H303 109.0 no
H301 C30 H303 109.5 no
H302 C30 H303 109.5 no
N8 C31 C32 115.4(4) yes
N8 C31 H311 108.0 no
C32 C31 H311 107.9 no
N8 C31 H312 108.0 no
C32 C31 H312 108.0 no
H311 C31 H312 109.5 no
C31 C32 C33 110.3(4) yes
C31 C32 H321 109.1 no
C33 C32 H321 109.1 no
C31 C32 H322 109.2 no
C33 C32 H322 109.7 no
H321 C32 H322 109.5 no
C32 C33 C34 113.7(5) yes
C32 C33 H331 108.3 no
C34 C33 H331 107.2 no
C32 C33 H332 107.9 no
C34 C33 H332 110.1 no
H331 C33 H332 109.5 no
C33 C34 H341 108.6 no
C33 C34 H342 108.4 no
H341 C34 H342 109.5 no
C33 C34 H343 111.4 no
H341 C34 H343 109.5 no
H342 C34 H343 109.5 no
N8 C35 C36 115.6(4) yes
N8 C35 H351 107.9 no
C36 C35 H351 107.5 no
N8 C35 H352 107.8 no
C36 C35 H352 108.4 no
H351 C35 H352 109.5 no
C35 C36 C37 108.9(5) yes
C35 C36 H361 110.5 no
C37 C36 H361 108.8 no
C35 C36 H362 109.7 no
C37 C36 H362 109.4 no
H361 C36 H362 109.5 no
C36 C37 C38 112.7(7) yes
C36 C37 H371 109.4 no
C38 C37 H371 107.8 no
C36 C37 H372 109.3 no
C38 C37 H372 108.1 no
H371 C37 H372 109.5 no
C37 C38 H381 114.9 no
C37 C38 H382 106.6 no
H381 C38 H382 109.5 no
C37 C38 H383 106.8 no
H381 C38 H383 109.5 no
H382 C38 H383 109.5 no
N9 C39 C40 116.1(4) yes
N9 C39 H391 108.5 no
C40 C39 H391 108.4 no
N9 C39 H392 107.6 no
C40 C39 H392 106.7 no
H391 C39 H392 109.5 no
C39 C40 C41 111.0(4) yes
C39 C40 H401 110.0 no
C41 C40 H401 108.0 no
C39 C40 H402 108.3 no
C41 C40 H402 110.0 no
H401 C40 H402 109.5 no
C40 C41 C42 113.2(5) yes
C40 C41 H411 107.2 no
C42 C41 H411 107.5 no
C40 C41 H412 109.3 no
C42 C41 H412 110.1 no
H411 C41 H412 109.5 no
C41 C42 H421 108.2 no
C41 C42 H422 110.9 no
H421 C42 H422 109.5 no
C41 C42 H423 109.4 no
H421 C42 H423 109.5 no
H422 C42 H423 109.5 no
N9 C43 C44 115.5(4) yes
N9 C43 H431 108.4 no
C44 C43 H431 107.2 no
N9 C43 H432 108.5 no
C44 C43 H432 107.8 no
H431 C43 H432 109.5 no
C43 C44 C45 110.5(4) yes
C43 C44 H441 109.1 no
C45 C44 H441 109.9 no
C43 C44 H442 108.6 no
C45 C44 H442 109.3 no
H441 C44 H442 109.5 no
C44 C45 C46 112.3(5) yes
C44 C45 H451 109.6 no
C46 C45 H451 108.4 no
C44 C45 H452 109.0 no
C46 C45 H452 108.1 no
H451 C45 H452 109.5 no
C45 C46 H461 111.6 no
C45 C46 H462 108.5 no
H461 C46 H462 109.5 no
C45 C46 H463 108.3 no
H461 C46 H463 109.5 no
H462 C46 H463 109.5 no
N9 C47 C48 115.7(4) yes
N9 C47 H471 107.3 no
C48 C47 H471 107.5 no
N9 C47 H472 108.6 no
C48 C47 H472 108.2 no
H471 C47 H472 109.5 no
C47 C48 C49 111.7(4) yes
C47 C48 H481 109.1 no
C49 C48 H481 109.7 no
C47 C48 H482 108.3 no
C49 C48 H482 108.5 no
H481 C48 H482 109.5 no
C48 C49 C50 111.8(5) yes
C48 C49 H491 108.6 no
C50 C49 H491 108.2 no
C48 C49 H492 109.7 no
C50 C49 H492 109.0 no
H491 C49 H492 109.5 no
C49 C50 H501 109.3 no
C49 C50 H502 108.5 no
H501 C50 H502 109.5 no
C49 C50 H503 110.5 no
H501 C50 H503 109.5 no
H502 C50 H503 109.5 no
N9 C51 C52 115.9(4) yes
N9 C51 H511 108.4 no
C52 C51 H511 107.5 no
N9 C51 H512 107.6 no
C52 C51 H512 107.9 no
H511 C51 H512 109.5 no
C51 C52 C53 112.1(4) yes
C51 C52 H521 109.1 no
C53 C52 H521 109.7 no
C51 C52 H522 108.6 no
C53 C52 H522 107.9 no
H521 C52 H522 109.5 no
C52 C53 C54 113.9(4) yes
C52 C53 H531 109.3 no
C54 C53 H531 108.2 no
C52 C53 H532 107.4 no
C54 C53 H532 108.6 no
H531 C53 H532 109.5 no
C53 C54 H541 109.3 no
C53 C54 H542 108.9 no
H541 C54 H542 109.5 no
C53 C54 H543 110.2 no
H541 C54 H543 109.5 no
H542 C54 H543 109.5 no

loop_
_geom_bond_atom_site_label_1
_geom_bond_atom_site_label_2
_geom_bond_distance
_geom_bond_publ_flag
Gd1 N1 2.390(4) yes
Gd1 N2 2.395(4) yes
Gd1 N3 2.398(4) yes
Gd1 N4 2.365(4) yes
Gd1 N5 2.376(4) yes
Gd1 N6 2.396(4) yes
S1 C1 1.606(5) yes
S2 C2 1.617(5) yes
S3 C3 1.613(5) yes
S4 C4 1.616(6) yes
S5 C5 1.614(5) yes
S6 C6 1.622(5) yes
N1 C1 1.163(6) yes
N2 C2 1.151(6) yes
N3 C3 1.164(6) yes
N4 C4 1.169(7) yes
N5 C5 1.167(6) yes
N6 C6 1.158(6) yes
N7 C7 1.529(6) yes
N7 C11 1.521(5) yes
N7 C15 1.519(5) yes
N7 C19 1.522(5) yes
N8 C23 1.513(6) yes
N8 C27 1.539(6) yes
N8 C31 1.517(6) yes
N8 C35 1.504(6) yes
N9 C39 1.524(6) yes
N9 C43 1.534(6) yes
N9 C47 1.525(5) yes
N9 C51 1.518(6) yes
C7 C8 1.515(6) yes
C7 H71 0.950 no
C7 H72 0.950 no
C8 C9 1.529(7) yes
C8 H81 0.950 no
C8 H82 0.950 no
C9 C10 1.516(7) yes
C9 H91 0.950 no
C9 H92 0.950 no
C10 H101 0.950 no
C10 H102 0.950 no
C10 H103 0.950 no
C11 C12 1.507(6) yes
C11 H111 0.950 no
C11 H112 0.950 no
C12 C13 1.538(7) yes
C12 H121 0.950 no
C12 H122 0.950 no
C13 C14 1.521(7) yes
C13 H131 0.950 no
C13 H132 0.950 no
C14 H141 0.950 no
C14 H142 0.950 no
C14 H143 0.950 no
C15 C16 1.499(6) yes
C15 H151 0.950 no
C15 H152 0.950 no
C16 C17 1.524(6) yes
C16 H161 0.950 no
C16 H162 0.950 no
C17 C18 1.515(7) yes
C17 H171 0.950 no
C17 H172 0.950 no
C18 H181 0.950 no
C18 H182 0.950 no
C18 H183 0.950 no
C19 C20 1.510(6) yes
C19 H191 0.950 no
C19 H192 0.950 no
C20 C21 1.534(6) yes
C20 H201 0.950 no
C20 H202 0.950 no
C21 C22 1.517(6) yes
C21 H211 0.950 no
C21 H212 0.950 no
C22 H221 0.950 no
C22 H222 0.950 no
C22 H223 0.950 no
C23 C24 1.520(6) yes
C23 H231 0.950 no
C23 H232 0.950 no
C24 C25 1.525(7) yes
C24 H241 0.950 no
C24 H242 0.950 no
C25 C26 1.524(7) yes
C25 H251 0.950 no
C25 H252 0.950 no
C26 H261 0.950 no
C26 H262 0.950 no
C26 H263 0.950 no
C27 C28 1.533(9) yes
C27 H271 0.950 no
C27 H272 0.950 no
C28 C29 1.486(9) yes
C28 H281 0.950 no
C28 H282 0.950 no
C29 C30 1.493(10) yes
C29 H291 0.950 no
C29 H292 0.950 no
C30 H301 0.950 no
C30 H302 0.950 no
C30 H303 0.950 no
C31 C32 1.528(6) yes
C31 H311 0.950 no
C31 H312 0.950 no
C32 C33 1.531(7) yes
C32 H321 0.950 no
C32 H322 0.950 no
C33 C34 1.511(8) yes
C33 H331 0.950 no
C33 H332 0.950 no
C34 H341 0.950 no
C34 H342 0.950 no
C34 H343 0.950 no
C35 C36 1.495(8) yes
C35 H351 0.950 no
C35 H352 0.950 no
C36 C37 1.543(8) yes
C36 H361 0.950 no
C36 H362 0.950 no
C37 C38 1.415(12) yes
C37 H371 0.950 no
C37 H372 0.950 no
C38 H381 0.950 no
C38 H382 0.950 no
C38 H383 0.950 no
C39 C40 1.504(7) yes
C39 H391 0.950 no
C39 H392 0.950 no
C40 C41 1.520(7) yes
C40 H401 0.950 no
C40 H402 0.950 no
C41 C42 1.500(8) yes
C41 H411 0.950 no
C41 H412 0.950 no
C42 H421 0.950 no
C42 H422 0.950 no
C42 H423 0.950 no
C43 C44 1.512(6) yes
C43 H431 0.950 no
C43 H432 0.950 no
C44 C45 1.516(7) yes
C44 H441 0.950 no
C44 H442 0.950 no
C45 C46 1.509(8) yes
C45 H451 0.950 no
C45 H452 0.950 no
C46 H461 0.950 no
C46 H462 0.950 no
C46 H463 0.950 no
C47 C48 1.504(7) yes
C47 H471 0.950 no
C47 H472 0.950 no
C48 C49 1.527(6) yes
C48 H481 0.950 no
C48 H482 0.950 no
C49 C50 1.508(8) yes
C49 H491 0.950 no
C49 H492 0.950 no
C50 H501 0.950 no
C50 H502 0.950 no
C50 H503 0.950 no
C51 C52 1.516(7) yes
C51 H511 0.950 no
C51 H512 0.950 no
C52 C53 1.537(7) yes
C52 H521 0.950 no
C52 H522 0.950 no
C53 C54 1.503(8) yes
C53 H531 0.950 no
C53 H532 0.950 no
C54 H541 0.950 no
C54 H542 0.950 no
C54 H543 0.950 no
